data_4066928
loop_
_publ_author_name
'Gluyas, Josef B. G.'
'Burschka, Christian'
'Kraft, Philip'
'Tacke, Reinhold'

_publ_section_title
;
 5,6-Disubstituted 1,2,3-Trisilaindanes as Silicon Analogues of
 Phantolide-Type Musk Odorants: Synthesis, Structure, Reactivity, and
 Olfactory Properties&#x00A7;
;
_journal_issue 22
_journal_name_full Organometallics
_journal_page_first 5897
_journal_paper_doi 10.1021/om100720k
_journal_volume 29
_journal_year 2010
_chemical_formula_moiety 'C19 H35 B O2 Si3'
_chemical_formula_sum 'C19 H35 B O2 Si3'
_chemical_formula_weight 390.55
_chemical_name_systematic
; 
 ? 
;
_space_group_IT_number 4
_symmetry_cell_setting monoclinic
_symmetry_space_group_name_Hall 'P 2yb'
_symmetry_space_group_name_H-M 'P 1 21 1'
_atom_sites_solution_hydrogens geom
_atom_sites_solution_primary direct
_atom_sites_solution_secondary difmap
_audit_creation_method SHELXL-97
_cell_angle_alpha 90.00
_cell_angle_beta 98.14(2)
_cell_angle_gamma 90.00
_cell_formula_units_Z 2
_cell_length_a 9.9177(17)
_cell_length_b 11.9574(12)
_cell_length_c 10.3355(16)
_cell_measurement_reflns_used 3286
_cell_measurement_temperature 173(2)
_cell_measurement_theta_max 26.25
_cell_measurement_theta_min 7.15
_cell_volume 1213.3(3)
_computing_cell_refinement Stoe-IPDS
_computing_data_collection Stoe-IPDs
_computing_data_reduction Stoe-IPDS
_computing_molecular_graphics Ortep/Povray
_computing_publication_material Bruker-SHELXTL
_computing_structure_refinement 'SHELXL-97 (Sheldrick, 2008)'
_computing_structure_solution 'SHELXS-97 (Sheldrick, 2008)'
_diffrn_ambient_temperature 173(2)
_diffrn_measured_fraction_theta_full 0.956
_diffrn_measured_fraction_theta_max 0.956
_diffrn_measurement_device_type image_plate_Stoe-IPDS
_diffrn_measurement_method omega_scan
_diffrn_radiation_monochromator graphite
_diffrn_radiation_source 'fine-focus sealed tube'
_diffrn_radiation_type MoK\a
_diffrn_radiation_wavelength 0.71073
_diffrn_reflns_av_R_equivalents 0.0295
_diffrn_reflns_av_sigmaI/netI 0.0263
_diffrn_reflns_limit_h_max 13
_diffrn_reflns_limit_h_min -13
_diffrn_reflns_limit_k_max 15
_diffrn_reflns_limit_k_min -15
_diffrn_reflns_limit_l_max 14
_diffrn_reflns_limit_l_min -14
_diffrn_reflns_number 16219
_diffrn_reflns_theta_full 29.12
_diffrn_reflns_theta_max 29.12
_diffrn_reflns_theta_min 3.95
_exptl_absorpt_coefficient_mu 0.205
_exptl_absorpt_correction_T_max 0.9162
_exptl_absorpt_correction_T_min 0.8563
_exptl_absorpt_correction_type multi-scan
_exptl_absorpt_process_details
;
[c.f. r.h. blessing, acta cryst. (1995), a51, 33-38]
;
_exptl_crystal_colour colorless
_exptl_crystal_density_diffrn 1.069
_exptl_crystal_density_method 'not measured'
_exptl_crystal_description thick_plate
_exptl_crystal_F_000 424
_exptl_crystal_size_max .5
_exptl_crystal_size_mid .4
_exptl_crystal_size_min .3
_refine_diff_density_max 0.763
_refine_diff_density_min -0.391
_refine_diff_density_rms 0.053
_refine_ls_abs_structure_details 'Flack H D (1983), Acta Cryst. A39, 876-881'
_refine_ls_abs_structure_Flack -0.04(12)
_refine_ls_extinction_method none
_refine_ls_goodness_of_fit_ref 1.070
_refine_ls_hydrogen_treatment constr
_refine_ls_matrix_type full
_refine_ls_number_parameters 273
_refine_ls_number_reflns 6149
_refine_ls_number_restraints 67
_refine_ls_restrained_S_all 1.092
_refine_ls_R_factor_all 0.0490
_refine_ls_R_factor_gt 0.0454
_refine_ls_shift/su_max 0.001
_refine_ls_shift/su_mean 0.000
_refine_ls_structure_factor_coef Fsqd
_refine_ls_weighting_details 'calc w=1/[\s^2^(Fo^2^)+(0.0824P)^2^+0.2881P] where P=(Fo^2^+2Fc^2^)/3'
_refine_ls_weighting_scheme calc
_refine_ls_wR_factor_gt 0.1235
_refine_ls_wR_factor_ref 0.1270
_reflns_number_gt 5711
_reflns_number_total 6149
_reflns_threshold_expression >2sigma(I)
_cod_data_source_file om100720k_si_002.cif
_cod_data_source_block glu03f
_cod_original_sg_symbol_H-M P2(1)
_cod_database_code 4066928

loop_
_symmetry_equiv_pos_as_xyz
'x, y, z'
'-x, y+1/2, -z'

loop_
_atom_site_label
_atom_site_type_symbol
_atom_site_fract_x
_atom_site_fract_y
_atom_site_fract_z
_atom_site_U_iso_or_equiv
_atom_site_adp_type
_atom_site_occupancy
_atom_site_symmetry_multiplicity
_atom_site_calc_flag
_atom_site_refinement_flags
_atom_site_disorder_assembly
_atom_site_disorder_group
B B 0.1746(2) 0.6043(2) 0.1105(2) 0.0300(4) Uani 0.556(4) 1 d PD A 1
O1 O 0.0753(4) 0.6621(3) 0.1619(4) 0.0415(8) Uani 0.556(4) 1 d PDU A 1
C16 C 0.0464(6) 0.7630(5) 0.0820(5) 0.0457(11) Uani 0.556(4) 1 d PD A 1
C15 C 0.0993(6) 0.7289(6) -0.0458(5) 0.0498(15) Uani 0.556(4) 1 d PD A 1
O2 O 0.2030(4) 0.6467(4) -0.0027(4) 0.0459(9) Uani 0.556(4) 1 d PDU A 1
B1B B 0.1746(2) 0.6043(2) 0.1105(2) 0.0300(4) Uani 0.444(4) 1 d PD A 2
O1B O 0.0395(4) 0.6290(4) 0.1104(5) 0.0397(9) Uani 0.444(4) 1 d PDU A 2
C16B C -0.0004(5) 0.7209(4) 0.0215(5) 0.0336(11) Uani 0.444(4) 1 d PD A 2
C15B C 0.1419(6) 0.7746(6) 0.0050(6) 0.0407(13) Uani 0.444(4) 1 d PD A 2
O2B O 0.2339(4) 0.6786(4) 0.0319(4) 0.0346(9) Uani 0.444(4) 1 d PDU A 2
C1 C 0.1783(3) 0.4755(2) 0.6357(3) 0.0444(6) Uani 1 1 d . . .
H1A H 0.1264 0.5331 0.5825 0.067 Uiso 1 1 calc R . .
H1B H 0.2715 0.5020 0.6631 0.067 Uiso 1 1 calc R . .
H1C H 0.1346 0.4599 0.7131 0.067 Uiso 1 1 calc R . .
C2 C 0.0042(3) 0.2893(3) 0.4947(3) 0.0498(6) Uani 1 1 d . . .
H2A H -0.0321 0.2699 0.5752 0.075 Uiso 1 1 calc R . .
H2B H 0.0048 0.2225 0.4397 0.075 Uiso 1 1 calc R . .
H2C H -0.0533 0.3468 0.4472 0.075 Uiso 1 1 calc R . .
C3 C 0.4513(3) 0.2494(3) 0.7762(3) 0.0514(7) Uani 1 1 d . . .
H3A H 0.4028 0.2448 0.8523 0.077 Uiso 1 1 calc R . .
H3B H 0.4805 0.3267 0.7651 0.077 Uiso 1 1 calc R . .
H3C H 0.5313 0.2004 0.7895 0.077 Uiso 1 1 calc R . .
C4 C 0.2475(4) 0.0673(3) 0.6544(4) 0.0633(9) Uani 1 1 d . . .
H4A H 0.3162 0.0087 0.6753 0.095 Uiso 1 1 calc R . .
H4B H 0.1859 0.0465 0.5754 0.095 Uiso 1 1 calc R . .
H4C H 0.1953 0.0760 0.7275 0.095 Uiso 1 1 calc R . .
C5 C 0.6384(2) 0.2314(2) 0.4857(3) 0.0447(6) Uani 1 1 d . A .
H5A H 0.6817 0.1715 0.5416 0.067 Uiso 1 1 calc R . .
H5B H 0.6512 0.3029 0.5322 0.067 Uiso 1 1 calc R . .
H5C H 0.6800 0.2353 0.4053 0.067 Uiso 1 1 calc R . .
C6 C 0.4239(4) 0.0697(3) 0.3436(3) 0.0539(7) Uani 1 1 d . A .
H6A H 0.4593 0.0801 0.2605 0.081 Uiso 1 1 calc R . .
H6B H 0.3264 0.0526 0.3264 0.081 Uiso 1 1 calc R . .
H6C H 0.4722 0.0077 0.3919 0.081 Uiso 1 1 calc R . .
C7 C 0.36722(19) 0.32275(17) 0.3429(2) 0.0273(4) Uani 1 1 d . A .
C8 C 0.25483(19) 0.38085(17) 0.38144(19) 0.0265(4) Uani 1 1 d . . .
C9 C 0.1985(2) 0.46926(18) 0.3019(2) 0.0288(4) Uani 1 1 d . A .
H9 H 0.1227 0.5081 0.3270 0.035 Uiso 1 1 calc R . .
C10 C 0.2478(2) 0.50318(18) 0.18772(19) 0.0270(4) Uani 1 1 d . . .
C11 C 0.3617(2) 0.44530(19) 0.15116(19) 0.0301(4) Uani 1 1 d . A .
C12 C 0.41761(19) 0.35675(19) 0.2291(2) 0.0313(4) Uani 1 1 d . . .
H12 H 0.4932 0.3178 0.2039 0.038 Uiso 1 1 calc R A .
C13 C 0.4228(3) 0.4771(2) 0.0308(2) 0.0410(5) Uani 1 1 d . . .
H13A H 0.4910 0.4214 0.0150 0.062 Uiso 1 1 calc R A .
H13B H 0.4662 0.5507 0.0439 0.062 Uiso 1 1 calc R . .
H13C H 0.3509 0.4801 -0.0446 0.062 Uiso 1 1 calc R . .
Si1 Si 0.18283(5) 0.34392(5) 0.53652(5) 0.02765(12) Uani 1 1 d . . .
Si2 Si 0.33461(6) 0.20379(6) 0.62558(6) 0.03429(14) Uani 1 1 d . A .
Si3 Si 0.45082(5) 0.20155(5) 0.44350(6) 0.03060(13) Uani 1 1 d . . .
C17 C 0.1359(6) 0.8565(6) 0.1564(6) 0.0566(5) Uiso 0.556(4) 1 d PD A 3
H17A H 0.1313 0.9234 0.1012 0.085 Uiso 0.556(4) 1 calc PR A 3
H17B H 0.2302 0.8299 0.1733 0.085 Uiso 0.556(4) 1 calc PR A 3
H17C H 0.1042 0.8749 0.2395 0.085 Uiso 0.556(4) 1 calc PR A 3
C96 C 0.045(8) 0.77(8) 0.09(18) 0.050 Uiso 0.00 1 d PD A 3
C18 C -0.1091(6) 0.7815(6) 0.0693(7) 0.0566(5) Uiso 0.556(4) 1 d PD A 3
H18A H -0.1372 0.8014 0.1535 0.085 Uiso 0.556(4) 1 calc PR A 3
H18B H -0.1543 0.7120 0.0370 0.085 Uiso 0.556(4) 1 calc PR A 3
H18C H -0.1347 0.8417 0.0062 0.085 Uiso 0.556(4) 1 calc PR A 3
C14 C 0.1615(6) 0.8348(6) -0.1076(6) 0.0566(5) Uiso 0.556(4) 1 d PD A 3
H14A H 0.2057 0.8152 -0.1836 0.085 Uiso 0.556(4) 1 calc PR A 3
H14B H 0.2290 0.8670 -0.0393 0.085 Uiso 0.556(4) 1 calc PR A 3
H14C H 0.0892 0.8896 -0.1336 0.085 Uiso 0.556(4) 1 calc PR A 3
C95 C 0.10(7) 0.73(5) -0.06(4) 0.050 Uiso 0.00 1 d PD A 3
C19 C -0.0167(6) 0.6741(5) -0.1450(6) 0.0566(5) Uiso 0.556(4) 1 d PD A 3
H19A H -0.0865 0.7300 -0.1745 0.085 Uiso 0.556(4) 1 calc PR A 3
H19B H -0.0566 0.6148 -0.0970 0.085 Uiso 0.556(4) 1 calc PR A 3
H19C H 0.0182 0.6418 -0.2208 0.085 Uiso 0.556(4) 1 calc PR A 3
C20 C 0.1972(8) 0.8599(7) 0.1047(7) 0.0566(5) Uiso 0.444(4) 1 d PD A 4
H20A H 0.2811 0.8920 0.0806 0.085 Uiso 0.444(4) 1 calc PR A 4
H20B H 0.2170 0.8241 0.1907 0.085 Uiso 0.444(4) 1 calc PR A 4
H20C H 0.1298 0.9193 0.1081 0.085 Uiso 0.444(4) 1 calc PR A 4
C97 C 0.1419(6) 0.7746(6) 0.0050(6) 0.050 Uiso 0.00 1 d PD A 4
C21 C 0.1537(8) 0.8043(8) -0.1385(7) 0.0566(5) Uiso 0.444(4) 1 d PD A 4
H21A H 0.0881 0.8633 -0.1686 0.085 Uiso 0.444(4) 1 calc PR A 4
H21B H 0.1343 0.7377 -0.1933 0.085 Uiso 0.444(4) 1 calc PR A 4
H21C H 0.2462 0.8306 -0.1444 0.085 Uiso 0.444(4) 1 calc PR A 4
C22 C -0.0753(8) 0.6720(7) -0.1045(7) 0.0566(5) Uiso 0.444(4) 1 d PD A 4
H22A H -0.1024 0.7324 -0.1667 0.085 Uiso 0.444(4) 1 calc PR A 4
H22B H -0.1566 0.6320 -0.0856 0.085 Uiso 0.444(4) 1 calc PR A 4
H22C H -0.0152 0.6199 -0.1421 0.085 Uiso 0.444(4) 1 calc PR A 4
C98 C -0.0004(5) 0.7209(4) 0.0215(5) 0.050 Uiso 0.00 1 d PD A 4
C23 C -0.0808(9) 0.8102(7) 0.0882(8) 0.0566(5) Uiso 0.444(4) 1 d PD A 4
H23A H -0.1024 0.8735 0.0286 0.085 Uiso 0.444(4) 1 calc PR A 4
H23B H -0.0254 0.8362 0.1686 0.085 Uiso 0.444(4) 1 calc PR A 4
H23C H -0.1655 0.7773 0.1093 0.085 Uiso 0.444(4) 1 calc PR A 4

loop_
_atom_site_aniso_label
_atom_site_aniso_U_11
_atom_site_aniso_U_22
_atom_site_aniso_U_33
_atom_site_aniso_U_23
_atom_site_aniso_U_13
_atom_site_aniso_U_12
B 0.0314(10) 0.0275(12) 0.0312(10) -0.0008(8) 0.0050(8) 0.0006(8)
O1 0.0455(11) 0.0396(11) 0.0401(11) 0.0032(8) 0.0081(8) 0.0081(8)
C16 0.050(3) 0.039(3) 0.047(3) 0.009(2) 0.003(2) 0.007(2)
C15 0.047(3) 0.065(4) 0.040(2) 0.022(2) 0.014(2) 0.023(3)
O2 0.0488(12) 0.0461(12) 0.0431(12) 0.0031(9) 0.0079(9) 0.0064(9)
B1B 0.0314(10) 0.0275(12) 0.0312(10) -0.0008(8) 0.0050(8) 0.0006(8)
O1B 0.0384(12) 0.0392(13) 0.0418(12) 0.0075(9) 0.0064(9) 0.0026(9)
C16B 0.033(2) 0.030(3) 0.037(2) 0.015(2) 0.0048(19) 0.0044(19)
C15B 0.033(2) 0.040(3) 0.046(3) 0.007(3) -0.006(2) 0.001(2)
O2B 0.0329(11) 0.0336(13) 0.0367(12) 0.0053(9) 0.0032(8) -0.0007(9)
C1 0.0594(15) 0.0312(13) 0.0456(12) 0.0008(9) 0.0179(11) 0.0026(10)
C2 0.0307(10) 0.0662(19) 0.0516(14) 0.0078(13) 0.0028(9) -0.0139(11)
C3 0.0448(13) 0.0628(18) 0.0440(13) 0.0069(12) -0.0024(10) 0.0102(12)
C4 0.0638(18) 0.0349(17) 0.095(2) 0.0214(16) 0.0258(17) -0.0007(13)
C5 0.0283(9) 0.0474(16) 0.0577(14) 0.0054(11) 0.0031(9) 0.0062(9)
C6 0.0646(17) 0.0295(15) 0.0662(17) -0.0101(12) 0.0040(14) 0.0070(12)
C7 0.0239(8) 0.0229(11) 0.0343(9) 0.0001(7) 0.0014(7) 0.0017(6)
C8 0.0260(8) 0.0208(9) 0.0323(9) 0.0011(7) 0.0034(7) -0.0006(6)
C9 0.0266(8) 0.0266(10) 0.0333(9) 0.0009(7) 0.0047(7) 0.0034(7)
C10 0.0275(8) 0.0237(10) 0.0292(8) 0.0000(7) 0.0022(7) 0.0002(7)
C11 0.0305(9) 0.0304(11) 0.0289(9) -0.0011(7) 0.0030(7) 0.0016(7)
C12 0.0268(8) 0.0310(12) 0.0363(9) -0.0018(8) 0.0055(7) 0.0058(7)
C13 0.0413(11) 0.0479(15) 0.0362(11) 0.0014(9) 0.0132(9) 0.0072(10)
Si1 0.0247(2) 0.0248(3) 0.0337(2) 0.0043(2) 0.00504(17) 0.00021(19)
Si2 0.0344(3) 0.0260(3) 0.0427(3) 0.0097(3) 0.0061(2) 0.0031(2)
Si3 0.0282(2) 0.0219(3) 0.0412(3) 0.0018(2) 0.00316(19) 0.0052(2)

loop_
_atom_type_symbol
_atom_type_description
_atom_type_scat_dispersion_real
_atom_type_scat_dispersion_imag
_atom_type_scat_source
C C 0.0033 0.0016 'International Tables Vol C Tables 4.2.6.8 and 6.1.1.4'
H H 0.0000 0.0000 'International Tables Vol C Tables 4.2.6.8 and 6.1.1.4'
B B 0.0013 0.0007 'International Tables Vol C Tables 4.2.6.8 and 6.1.1.4'
O O 0.0106 0.0060 'International Tables Vol C Tables 4.2.6.8 and 6.1.1.4'
Si Si 0.0817 0.0704 'International Tables Vol C Tables 4.2.6.8 and 6.1.1.4'

loop_
_geom_angle_atom_site_label_1
_geom_angle_atom_site_label_2
_geom_angle_atom_site_label_3
_geom_angle
O2 B O1 113.5(3)
O2 B C10 126.6(2)
O1 B C10 119.8(2)
B O1 C16 106.9(3)
O1 C16 C15 101.6(4)
O2 C15 C16 103.2(4)
B O2 C15 107.3(3)
O1B C16B C15B 102.0(4)
O2B C15B C16B 101.7(4)
C12 C7 C8 118.79(18)
C12 C7 Si3 119.97(15)
C8 C7 Si3 121.24(15)
C9 C8 C7 117.89(18)
C9 C8 Si1 120.20(14)
C7 C8 Si1 121.90(15)
C10 C9 C8 123.59(18)
C9 C10 C11 117.97(18)
C9 C10 B 117.40(17)
C11 C10 B 124.62(18)
C12 C11 C10 118.77(18)
C12 C11 C13 119.64(19)
C10 C11 C13 121.59(19)
C11 C12 C7 122.98(18)
C2 Si1 C1 108.75(15)
C2 Si1 C8 109.98(11)
C1 Si1 C8 107.85(11)
C2 Si1 Si2 111.87(11)
C1 Si1 Si2 116.49(10)
C8 Si1 Si2 101.53(7)
C3 Si2 C4 111.15(17)
C3 Si2 Si3 110.65(10)
C4 Si2 Si3 113.88(13)
C3 Si2 Si1 113.66(11)
C4 Si2 Si1 113.30(11)
Si3 Si2 Si1 93.11(3)
C6 Si3 C5 110.12(14)
C6 Si3 C7 108.73(12)
C5 Si3 C7 108.75(11)
C6 Si3 Si2 113.75(12)
C5 Si3 Si2 113.21(9)
C7 Si3 Si2 101.79(7)
C18 C96 C17 118.4(18)
C18 C96 C95 112(10)
C17 C96 C95 110(10)
C14 C95 C19 116.6(18)
C14 C95 C96 107(10)
C19 C95 C96 109(10)

loop_
_geom_bond_atom_site_label_1
_geom_bond_atom_site_label_2
_geom_bond_distance
B O2 1.341(4)
B O1 1.370(4)
B C10 1.569(3)
O1 C16 1.467(6)
C16 C15 1.544(7)
C15 O2 1.446(6)
O1B C16B 1.450(6)
C16B C15B 1.581(8)
C15B O2B 1.469(7)
C1 Si1 1.882(3)
C2 Si1 1.881(3)
C3 Si2 1.884(3)
C4 Si2 1.889(3)
C5 Si3 1.884(3)
C6 Si3 1.883(3)
C7 C12 1.402(3)
C7 C8 1.418(3)
C7 Si3 1.904(2)
C8 C9 1.405(3)
C8 Si1 1.897(2)
C9 C10 1.400(3)
C10 C11 1.421(3)
C11 C12 1.397(3)
C11 C13 1.507(3)
Si1 Si2 2.3512(9)
Si2 Si3 2.3419(9)
C17 C96 1.529(17)
C96 C18 1.529(17)
C96 C95 1.7(17)
C14 C95 1.529(17)
C95 C19 1.529(17)

loop_
_geom_torsion_atom_site_label_1
_geom_torsion_atom_site_label_2
_geom_torsion_atom_site_label_3
_geom_torsion_atom_site_label_4
_geom_torsion
O2 B O1 C16 -7.9(5)
C10 B O1 C16 169.1(3)
B O1 C16 C15 21.3(5)
O1 C16 C15 O2 -26.7(6)
O1 B O2 C15 -10.6(6)
C10 B O2 C15 172.7(4)
C16 C15 O2 B 23.3(6)
O1B C16B C15B O2B 26.0(5)
C12 C7 C8 C9 0.8(3)
Si3 C7 C8 C9 -179.87(15)
C12 C7 C8 Si1 -178.12(15)
Si3 C7 C8 Si1 1.2(2)
C7 C8 C9 C10 -0.4(3)
Si1 C8 C9 C10 178.51(17)
C8 C9 C10 C11 -0.5(3)
C8 C9 C10 B -179.34(19)
O2 B C10 C9 -177.5(3)
O1 B C10 C9 6.0(4)
O2 B C10 C11 3.8(4)
O1 B C10 C11 -172.7(3)
C9 C10 C11 C12 1.0(3)
B C10 C11 C12 179.7(2)
C9 C10 C11 C13 -179.1(2)
B C10 C11 C13 -0.4(3)
C10 C11 C12 C7 -0.6(3)
C13 C11 C12 C7 179.5(2)
C8 C7 C12 C11 -0.3(3)
Si3 C7 C12 C11 -179.65(17)
C9 C8 Si1 C2 66.1(2)
C7 C8 Si1 C2 -115.0(2)
C9 C8 Si1 C1 -52.3(2)
C7 C8 Si1 C1 126.55(18)
C9 C8 Si1 Si2 -175.28(15)
C7 C8 Si1 Si2 3.60(17)
C2 Si1 Si2 C3 -133.93(15)
C1 Si1 Si2 C3 -7.98(15)
C8 Si1 Si2 C3 108.84(12)
C2 Si1 Si2 C4 -5.79(18)
C1 Si1 Si2 C4 120.16(17)
C8 Si1 Si2 C4 -123.02(16)
C2 Si1 Si2 Si3 111.91(11)
C1 Si1 Si2 Si3 -122.14(10)
C8 Si1 Si2 Si3 -5.33(7)
C12 C7 Si3 C6 -65.7(2)
C8 C7 Si3 C6 114.99(19)
C12 C7 Si3 C5 54.3(2)
C8 C7 Si3 C5 -125.09(18)
C12 C7 Si3 Si2 173.99(15)
C8 C7 Si3 Si2 -5.35(17)
C3 Si2 Si3 C6 132.28(16)
C4 Si2 Si3 C6 6.23(17)
Si1 Si2 Si3 C6 -110.98(11)
C3 Si2 Si3 C5 5.57(15)
C4 Si2 Si3 C5 -120.47(16)
Si1 Si2 Si3 C5 122.32(10)
C3 Si2 Si3 C7 -110.97(13)
C4 Si2 Si3 C7 122.99(14)
Si1 Si2 Si3 C7 5.78(7)
C18 C96 C95 C14 102(68)
C17 C96 C95 C14 -32(88)
C18 C96 C95 C19 -25(96)
C17 C96 C95 C19 -159(58)
